data_1535254
loop_
_publ_author_name
'Stroebele, M.'
'Meyer, H.J.'

_publ_section_title
;
 Die Leiterstruktur von Li Nb6 Cl19
;
_journal_name_full 'Zeitschrift fuer Anorganische und Allgemeine Chemie'
_journal_page_first 2005
_journal_page_last 2010
_journal_volume 627
_journal_year 2001
_chemical_formula_sum 'Cl19 Li Nb6'
_chemical_name_systematic 'Li (Nb6 Cl19)'
_space_group_IT_number 51
_symmetry_space_group_name_Hall '-P 2a 2a'
_symmetry_space_group_name_H-M 'P m m a'
_cell_angle_alpha 90
_cell_angle_beta 90
_cell_angle_gamma 90
_cell_formula_units_Z 2
_cell_length_a 28.1455
_cell_length_b 6.7835
_cell_length_c 6.4139
_cell_volume 1224.574
_citation_journal_id_ASTM ZAACAB
_cod_data_source_file Stroebele_ZAACAB_2001_90.cif
_cod_data_source_block Cl19Li1Nb6
_cod_original_formula_sum 'Cl19 Li1 Nb6'
_cod_database_code 1535254

loop_
_symmetry_equiv_pos_as_xyz
x,y,z
-x+1/2,-y,z
x+1/2,-y,-z
-x,y,-z
-x,-y,-z
x-1/2,y,-z
-x-1/2,y,z
x,-y,z

loop_
_atom_site_label
_atom_site_type_symbol
_atom_site_fract_x
_atom_site_fract_y
_atom_site_fract_z
_atom_site_occupancy
_atom_site_U_iso_or_equiv
Cl3 Cl-1 0.44891 0.5 0.1611 1 0.0
Cl5 Cl-1 0.25 0.2613 0.3605 1 0.0
Cl7 Cl-1 0.44392 0 0.1871 1 0.0
Cl4 Cl-1 0.25 0.5 -0.0833 1 0.0
Cl1 Cl-1 0.34551 0.5 0.5603 1 0.0
Cl2 Cl-1 0.34913 0.246 0.01894 1 0.0
Nb1 Nb+3 0.31033 0.5 0.21322 1 0.0
Nb2 Nb+3 0.39429 0.28582 0.34115 1 0.0
Cl8 Cl-1 0.44434 0.25412 0.64021 1 0.0
Cl6 Cl-1 0.34635 0 0.4848 1 0.0
Li1 Li+1 0.5 0 0.5 1 0.0
